data_1507115
loop_
_publ_author_name
'Liu, Pei-Hua'
'Li, Lei'
'Webb, Jeffrey A.'
'Zhang, Yi'
'Goroff, Nancy S.'

_publ_section_title
;
 Tetrabromobutatriene: completing the perhalocumulene series.
;
_journal_issue 13
_journal_name_full 'Organic letters'
_journal_page_first 2081
_journal_page_last 2083
_journal_paper_doi 10.1021/ol049734x
_journal_volume 6
_journal_year 2004
_chemical_formula_sum 'C27 H19 Br4 N2 O2'
_chemical_formula_weight 723.08
_chemical_name_systematic
; 
 ? 
;
_space_group_IT_number 2
_symmetry_cell_setting triclinic
_symmetry_space_group_name_Hall '-P 1'
_symmetry_space_group_name_H-M 'P -1'
_atom_sites_solution_hydrogens geom
_atom_sites_solution_primary direct
_atom_sites_solution_secondary difmap
_audit_creation_method SHELXL-97
_cell_angle_alpha 71.469(2)
_cell_angle_beta 74.489(2)
_cell_angle_gamma 71.885(2)
_cell_formula_units_Z 2
_cell_length_a 8.6234(10)
_cell_length_b 12.8660(15)
_cell_length_c 13.3868(16)
_cell_measurement_temperature 273(2)
_cell_volume 1314.8(3)
_computing_cell_refinement 'Bruker SMART'
_computing_data_collection 'Bruker SMART'
_computing_data_reduction 'Bruker SAINT'
_computing_molecular_graphics 'Bruker SHELXTL'
_computing_publication_material 'Bruker SHELXTL'
_computing_structure_refinement 'SHELXL-97 (Sheldrick, 1997)'
_computing_structure_solution 'SHELXS-97 (Sheldrick, 1990)'
_diffrn_ambient_temperature 273(2)
_diffrn_measured_fraction_theta_full 0.990
_diffrn_measured_fraction_theta_max 0.990
_diffrn_measurement_device_type 'CCD area detector'
_diffrn_measurement_method 'phi and omega scans'
_diffrn_radiation_monochromator graphite
_diffrn_radiation_source 'fine-focus sealed tube'
_diffrn_radiation_type MoK\a
_diffrn_radiation_wavelength 0.71073
_diffrn_reflns_av_R_equivalents 0.2238
_diffrn_reflns_av_sigmaI/netI 0.1660
_diffrn_reflns_limit_h_max 9
_diffrn_reflns_limit_h_min -8
_diffrn_reflns_limit_k_max 14
_diffrn_reflns_limit_k_min -14
_diffrn_reflns_limit_l_max 12
_diffrn_reflns_limit_l_min -14
_diffrn_reflns_number 6101
_diffrn_reflns_theta_full 23.31
_diffrn_reflns_theta_max 23.31
_diffrn_reflns_theta_min 1.63
_exptl_absorpt_coefficient_mu 6.149
_exptl_absorpt_correction_type none
_exptl_crystal_colour clear
_exptl_crystal_density_diffrn 1.826
_exptl_crystal_density_meas 0
_exptl_crystal_density_method 'not measured'
_exptl_crystal_description needle
_exptl_crystal_F_000 702
_exptl_crystal_size_max .4mm
_exptl_crystal_size_mid .3mm
_exptl_crystal_size_min .6mm
_refine_diff_density_max 1.451
_refine_diff_density_min -1.353
_refine_diff_density_rms 0.284
_refine_ls_extinction_method none
_refine_ls_goodness_of_fit_ref 1.012
_refine_ls_hydrogen_treatment mixed
_refine_ls_matrix_type full
_refine_ls_number_parameters 324
_refine_ls_number_reflns 3769
_refine_ls_number_restraints 0
_refine_ls_restrained_S_all 1.012
_refine_ls_R_factor_all 0.1098
_refine_ls_R_factor_gt 0.0969
_refine_ls_shift/su_max 1.540
_refine_ls_shift/su_mean 0.017
_refine_ls_structure_factor_coef Fsqd
_refine_ls_weighting_details 'calc w=1/[\s^2^(Fo^2^)+(0.1693P)^2^+0.0000P] where P=(Fo^2^+2Fc^2^)/3'
_refine_ls_weighting_scheme calc
_refine_ls_wR_factor_gt 0.2294
_refine_ls_wR_factor_ref 0.2455
_reflns_number_gt 2742
_reflns_number_total 3769
_reflns_threshold_expression >2sigma(I)
_cod_data_source_file ol049734xsi20040211_114346.cif
_cod_data_source_block 706
_cod_depositor_comments
;
The following automatic conversions were performed:

'_symmetry_cell_setting' value 'Triclinic' changed to 'triclinic'
according to /home/saulius/struct/CIF-dictionaries/cif_core.dic
dictionary named 'cif_core.dic' version 2.4.1 from 2010-06-29.

Automatic conversion script
Id: cif_fix_values 1715 2011-07-08 13:25:40Z adriana 
;
_cod_original_sg_symbol_H-M P-1
_cod_database_code 1507115

loop_
_symmetry_equiv_pos_as_xyz
'x, y, z'
'-x, -y, -z'

loop_
_atom_site_label
_atom_site_type_symbol
_atom_site_fract_x
_atom_site_fract_y
_atom_site_fract_z
_atom_site_U_iso_or_equiv
_atom_site_adp_type
_atom_site_occupancy
_atom_site_symmetry_multiplicity
_atom_site_calc_flag
_atom_site_refinement_flags
Br1 Br 0.27419(14) 0.71018(8) 0.46493(7) 0.0563(4) Uani 1 1 d .
Br2 Br 0.36516(15) 0.92320(9) 0.47613(8) 0.0668(4) Uani 1 1 d .
Br3 Br 0.00689(15) 1.00086(8) 0.66909(9) 0.0662(4) Uani 1 1 d .
Br4 Br 0.2275(2) 1.00054(9) 0.82240(10) 0.0797(5) Uani 1 1 d .
O1 O 0.0925(8) 0.6551(5) 0.8096(5) 0.0442(14) Uani 1 1 d .
H1 H 0.1176 0.6794 0.8512 0.066 Uiso 1 1 calc R
C1 C 0.2258(11) 0.6444(7) 0.7215(6) 0.0377(18) Uani 1 1 d .
H1A H 0.199(12) 0.610(7) 0.674(7) 0.045 Uiso 1 1 calc .
C2 C 0.1930(11) 0.4677(8) 0.3924(8) 0.052(2) Uani 1 1 d .
C3 C 0.0878(14) 0.7149(11) 0.0440(9) 0.070(3) Uani 1 1 d .
H3 H 0.0652 0.7485 -0.0248 0.084 Uiso 1 1 calc R
C4 C 0.4464(12) 0.6351(8) 0.8139(8) 0.050(2) Uani 1 1 d .
H4 H 0.5211 0.5934 0.8596 0.060 Uiso 1 1 calc R
C5 C 0.3991(13) 0.7464(8) 0.7999(7) 0.053(2) Uani 1 1 d .
H5 H 0.4455 0.7799 0.8329 0.063 Uiso 1 1 calc R
C6 C 0.3862(12) 0.5719(7) 0.7599(7) 0.042(2) Uani 1 1 d .
H6 H 0.469(13) 0.564(7) 0.695(8) 0.051 Uiso 1 1 calc .
O2 O 0.3326(12) 0.1244(6) 0.9749(7) 0.082(3) Uani 1 1 d .
N1 N 0.2022(11) 0.5728(7) 0.3473(6) 0.054(2) Uani 1 1 d .
C8 C 0.1642(13) 0.6186(8) 0.2475(8) 0.052(2) Uani 1 1 d .
C9 C 0.2753(13) 0.8179(7) 0.7335(7) 0.045(2) Uani 1 1 d .
C10 C 0.1136(11) 0.5560(8) 0.1971(7) 0.048(2) Uani 1 1 d .
C11 C 0.2549(11) 0.7594(7) 0.6596(7) 0.0403(19) Uani 1 1 d .
C12 C 0.3467(14) 0.2354(8) 0.9298(8) 0.056(3) Uani 1 1 d .
C13 C 0.3413(13) 0.4202(8) 0.9313(7) 0.052(2) Uani 1 1 d .
H13 H 0.3257 0.4724 0.9701 0.063 Uiso 1 1 calc R
C14 C 0.0718(14) 0.6088(11) 0.0937(10) 0.070(3) Uani 1 1 d .
H14 H 0.0338 0.5703 0.0607 0.084 Uiso 1 1 calc R
C15 C 0.3260(14) 0.3127(8) 0.9868(8) 0.061(3) Uani 1 1 d .
H15 H 0.3022 0.2925 1.0614 0.073 Uiso 1 1 calc R
N2 N 0.1086(11) 0.4501(7) 0.2438(8) 0.062(2) Uani 1 1 d .
C16 C 0.1768(16) 0.7287(8) 0.1926(8) 0.067(3) Uani 1 1 d .
H16 H 0.2123 0.7698 0.2242 0.081 Uiso 1 1 calc R
C17 C 0.1384(17) 0.7752(10) 0.0954(9) 0.070(3) Uani 1 1 d .
H17 H 0.1452 0.8493 0.0608 0.084 Uiso 1 1 calc R
C18 C 0.3854(15) 0.2656(9) 0.8191(9) 0.066(3) Uani 1 1 d .
H18 H 0.4030 0.2132 0.7803 0.079 Uiso 1 1 calc R
C20 C 0.1871(14) 0.9197(8) 0.7405(8) 0.056(3) Uani 1 1 d .
C21 C 0.1493(12) 0.4015(8) 0.3407(10) 0.058(3) Uani 1 1 d .
C22 C 0.3783(11) 0.4540(7) 0.8223(7) 0.047(2) Uani 1 1 d .
C23 C 0.2914(12) 0.7925(7) 0.5526(7) 0.045(2) Uani 1 1 d .
C26 C 0.3976(14) 0.3739(8) 0.7676(8) 0.058(3) Uani 1 1 d .
H26 H 0.4196 0.3949 0.6931 0.069 Uiso 1 1 calc R
C27 C 0.301(2) 0.0877(11) 1.0884(11) 0.108(5) Uani 1 1 d .
H27A H 0.3969 0.0830 1.1148 0.162 Uiso 1 1 calc R
H27B H 0.2780 0.0146 1.1104 0.162 Uiso 1 1 calc R
H27C H 0.2074 0.1407 1.1169 0.162 Uiso 1 1 calc R
C28 C 0.2337(16) 0.4165(10) 0.4994(9) 0.069(3) Uani 1 1 d .
H28 H 0.2595 0.4591 0.5344 0.082 Uiso 1 1 calc R
C29 C 0.1535(16) 0.2873(10) 0.3955(14) 0.085(4) Uani 1 1 d .
H29 H 0.1265 0.2429 0.3630 0.101 Uiso 1 1 calc R
C30 C 0.2336(18) 0.3099(11) 0.5459(12) 0.089(4) Uani 1 1 d .
H30 H 0.2586 0.2772 0.6142 0.107 Uiso 1 1 calc R
C31 C 0.1938(17) 0.2418(11) 0.4900(14) 0.099(5) Uani 1 1 d .
H31 H 0.1975 0.1658 0.5225 0.119 Uiso 1 1 calc R

loop_
_atom_site_aniso_label
_atom_site_aniso_U_11
_atom_site_aniso_U_22
_atom_site_aniso_U_33
_atom_site_aniso_U_23
_atom_site_aniso_U_13
_atom_site_aniso_U_12
Br1 0.0690(7) 0.0690(7) 0.0364(6) -0.0126(4) -0.0159(4) -0.0204(5)
Br2 0.0766(9) 0.0673(7) 0.0539(7) 0.0033(5) -0.0084(5) -0.0367(6)
Br3 0.0704(8) 0.0579(7) 0.0616(7) -0.0019(5) -0.0188(5) -0.0120(5)
Br4 0.1244(12) 0.0645(8) 0.0706(8) -0.0219(6) -0.0271(7) -0.0392(7)
O1 0.045(4) 0.056(3) 0.043(3) -0.015(3) -0.009(3) -0.024(3)
C1 0.048(5) 0.047(5) 0.028(4) -0.008(3) -0.010(4) -0.024(4)
C2 0.035(5) 0.066(6) 0.057(6) -0.013(5) -0.013(4) -0.013(4)
C3 0.059(7) 0.093(8) 0.054(7) -0.010(6) -0.025(5) -0.009(6)
C4 0.041(5) 0.072(6) 0.048(5) -0.006(4) -0.027(4) -0.020(4)
C5 0.058(6) 0.068(6) 0.050(6) -0.014(5) -0.026(5) -0.028(5)
C6 0.040(5) 0.050(5) 0.037(5) -0.012(4) -0.011(4) -0.009(4)
O2 0.114(8) 0.055(4) 0.077(6) -0.003(4) -0.029(5) -0.025(4)
N1 0.060(5) 0.062(5) 0.047(5) -0.006(4) -0.024(4) -0.024(4)
C8 0.052(6) 0.064(6) 0.052(6) -0.024(5) -0.015(5) -0.018(5)
C9 0.065(6) 0.038(5) 0.041(5) -0.005(4) -0.018(4) -0.025(4)
C10 0.031(5) 0.069(6) 0.051(6) -0.024(5) -0.011(4) -0.011(4)
C11 0.040(5) 0.049(5) 0.039(5) -0.006(4) -0.015(4) -0.019(4)
C12 0.060(7) 0.047(5) 0.056(6) 0.000(4) -0.018(5) -0.016(4)
C13 0.064(7) 0.051(5) 0.043(5) -0.016(4) -0.016(5) -0.008(5)
C14 0.045(6) 0.113(10) 0.071(8) -0.045(7) -0.015(5) -0.020(6)
C15 0.065(7) 0.066(7) 0.044(6) 0.004(5) -0.021(5) -0.015(5)
N2 0.046(5) 0.069(5) 0.091(7) -0.029(5) -0.029(5) -0.018(4)
C16 0.100(10) 0.053(6) 0.055(7) -0.008(5) -0.023(6) -0.028(6)
C17 0.082(8) 0.066(6) 0.057(7) 0.001(5) -0.023(6) -0.017(6)
C18 0.079(8) 0.067(7) 0.058(7) -0.023(5) -0.012(5) -0.019(6)
C20 0.073(7) 0.061(6) 0.042(5) 0.001(4) -0.020(5) -0.036(5)
C21 0.028(5) 0.059(6) 0.091(8) -0.018(5) -0.017(5) -0.014(4)
C22 0.037(5) 0.055(5) 0.045(5) -0.008(4) -0.017(4) -0.005(4)
C23 0.045(5) 0.046(5) 0.042(5) 0.002(4) -0.013(4) -0.020(4)
C26 0.074(7) 0.054(6) 0.043(5) -0.004(4) -0.012(5) -0.020(5)
C27 0.132(14) 0.084(9) 0.086(10) 0.033(7) -0.028(9) -0.046(9)
C28 0.075(8) 0.077(7) 0.053(6) 0.003(5) -0.023(6) -0.028(6)
C29 0.060(8) 0.065(7) 0.141(13) -0.026(8) -0.027(8) -0.026(6)
C30 0.080(9) 0.090(9) 0.087(9) 0.015(7) -0.032(7) -0.032(7)
C31 0.062(8) 0.074(8) 0.128(13) 0.034(8) -0.021(8) -0.028(6)

loop_
_atom_type_symbol
_atom_type_description
_atom_type_scat_dispersion_real
_atom_type_scat_dispersion_imag
_atom_type_scat_source
C C 0.0033 0.0016 'International Tables Vol C Tables 4.2.6.8 and 6.1.1.4'
H H 0.0000 0.0000 'International Tables Vol C Tables 4.2.6.8 and 6.1.1.4'
N N 0.0061 0.0033 'International Tables Vol C Tables 4.2.6.8 and 6.1.1.4'
O O 0.0106 0.0060 'International Tables Vol C Tables 4.2.6.8 and 6.1.1.4'
Br Br -0.2901 2.4595 'International Tables Vol C Tables 4.2.6.8 and 6.1.1.4'

loop_
_geom_angle_atom_site_label_1
_geom_angle_atom_site_label_2
_geom_angle_atom_site_label_3
_geom_angle
O1 C1 C11 109.9(7)
O1 C1 C6 110.9(7)
C11 C1 C6 107.2(7)
N1 C2 C21 123.2(9)
N1 C2 C28 117.4(9)
C21 C2 C28 119.4(10)
C14 C3 C17 120.5(10)
C5 C4 C6 123.9(8)
C4 C5 C9 121.6(8)
C22 C6 C4 115.0(8)
C22 C6 C1 113.9(8)
C4 C6 C1 110.0(7)
C12 O2 C27 116.8(9)
C2 N1 C8 116.3(8)
N1 C8 C16 119.7(9)
N1 C8 C10 121.2(9)
C16 C8 C10 119.1(9)
C20 C9 C5 124.6(8)
C20 C9 C11 123.3(8)
C5 C9 C11 112.0(7)
N2 C10 C8 120.9(9)
N2 C10 C14 120.1(9)
C8 C10 C14 118.9(10)
C23 C11 C9 124.8(8)
C23 C11 C1 123.8(8)
C9 C11 C1 110.0(7)
C15 C12 C18 120.2(9)
C15 C12 O2 125.1(9)
C18 C12 O2 114.7(9)
C22 C13 C15 123.2(9)
C3 C14 C10 119.5(10)
C13 C15 C12 118.7(9)
C10 N2 C21 119.4(8)
C17 C16 C8 120.5(10)
C16 C17 C3 121.4(11)
C26 C18 C12 118.8(10)
C9 C20 Br4 123.5(7)
C9 C20 Br3 123.5(7)
Br4 C20 Br3 112.9(5)
N2 C21 C29 123.6(11)
N2 C21 C2 118.9(9)
C29 C21 C2 117.5(11)
C13 C22 C26 116.4(8)
C13 C22 C6 124.2(8)
C26 C22 C6 119.2(8)
C11 C23 Br1 122.4(7)
C11 C23 Br2 124.0(7)
Br1 C23 Br2 113.6(5)
C18 C26 C22 122.7(9)
C30 C28 C2 119.7(12)
C31 C29 C21 122.4(13)
C28 C30 C31 120.2(12)
C29 C31 C30 120.7(12)

loop_
_geom_bond_atom_site_label_1
_geom_bond_atom_site_label_2
_geom_bond_distance
Br1 C23 1.871(9)
Br2 C23 1.871(8)
Br3 C20 1.889(10)
Br4 C20 1.887(10)
O1 C1 1.418(10)
C1 C11 1.511(12)
C1 C6 1.523(12)
C2 N1 1.312(13)
C2 C21 1.436(14)
C2 C28 1.460(14)
C3 C14 1.348(17)
C3 C17 1.406(17)
C4 C5 1.326(13)
C4 C6 1.514(13)
C5 C9 1.466(13)
C6 C22 1.493(13)
O2 C12 1.393(13)
O2 C27 1.417(16)
N1 C8 1.362(13)
C8 C16 1.396(14)
C8 C10 1.419(13)
C9 C20 1.312(13)
C9 C11 1.493(12)
C10 N2 1.316(13)
C10 C14 1.423(15)
C11 C23 1.336(12)
C12 C15 1.380(14)
C12 C18 1.381(15)
C13 C22 1.362(13)
C13 C15 1.375(14)
N2 C21 1.337(15)
C16 C17 1.332(15)
C18 C26 1.368(15)
C21 C29 1.413(17)
C22 C26 1.390(13)
C28 C30 1.313(17)
C29 C31 1.30(2)
C30 C31 1.48(2)
